data_7012131
loop_
_publ_author_name
'Pevec, Andrej'
'Perdih, Franc'
'Ko\<smrlj, Janez'
'Modec, Barbara'
'Roesky, Herbert W.'
'Dem\<sar, Alojz'

_publ_section_title
;
 Lithium complexes with a [Cp*2Ti2F7]-- ligand: 19F NMR probe for
 lithium solvationElectronic supplementary information (ESI) available:
 optimised cartesian coordinates. See
 http://www.rsc.org/suppdata/dt/b2/b207685c/
;
_journal_issue 3
_journal_name_full 'Dalton Transactions'
_journal_page_first 420
_journal_paper_doi 10.1039/b207685c
_journal_year 2003
_chemical_formula_sum 'C56 H92 F14 Li2 O4 Ti4'
_chemical_formula_weight 1300.78
_space_group_IT_number 2
_symmetry_cell_setting triclinic
_symmetry_space_group_name_Hall '-P 1'
_symmetry_space_group_name_H-M 'P -1'
_atom_sites_solution_hydrogens geom
_atom_sites_solution_primary direct
_atom_sites_solution_secondary difmap
_audit_creation_method SHELXL-97
_cell_angle_alpha 66.9190(10)
_cell_angle_beta 87.9420(10)
_cell_angle_gamma 65.1930(10)
_cell_formula_units_Z 1
_cell_length_a 11.0247(2)
_cell_length_b 12.1616(2)
_cell_length_c 13.8922(3)
_cell_measurement_reflns_used 5598
_cell_measurement_temperature 150(2)
_cell_measurement_theta_max 27.48
_cell_measurement_theta_min 1.02
_cell_volume 1536.88(5)
_computing_cell_refinement 'DENZO-SMN (Otwinowski & Minor, 1997)'
_computing_data_collection 'KappaCCD Reference Manual (Nonius, 1998)'
_computing_data_reduction 'DENZO-SMN (Otwinowski & Minor, 1997)'
_computing_molecular_graphics 'PLATON (Spek, 2001)'
_computing_structure_refinement 'SHELXL-97 (Sheldrick, 1997)'
_computing_structure_solution 'SHELXS-97 (Sheldrick, 1997)'
_diffrn_ambient_temperature 150(2)
_diffrn_measured_fraction_theta_full 0.973
_diffrn_measured_fraction_theta_max 0.973
_diffrn_measurement_device_type
;
Nonius KappaCCD area-detector diffractometer (with an Oxford
Cryostream cooler)
;
_diffrn_measurement_method '\w scans at fixed \c = 55\%'
_diffrn_radiation_monochromator graphite
_diffrn_radiation_source 'fine-focus sealed tube'
_diffrn_radiation_type MoK\a
_diffrn_radiation_wavelength 0.71073
_diffrn_reflns_av_R_equivalents 0.0283
_diffrn_reflns_av_sigmaI/netI 0.0465
_diffrn_reflns_limit_h_max 14
_diffrn_reflns_limit_h_min -14
_diffrn_reflns_limit_k_max 15
_diffrn_reflns_limit_k_min -15
_diffrn_reflns_limit_l_max 17
_diffrn_reflns_limit_l_min -17
_diffrn_reflns_number 11959
_diffrn_reflns_theta_full 27.41
_diffrn_reflns_theta_max 27.41
_diffrn_reflns_theta_min 3.55
_exptl_absorpt_coefficient_mu 0.585
_exptl_absorpt_correction_T_max 0.9438
_exptl_absorpt_correction_T_min 0.8213
_exptl_absorpt_correction_type multi-scan
_exptl_crystal_colour orange
_exptl_crystal_density_diffrn 1.405
_exptl_crystal_density_method 'not measured'
_exptl_crystal_description parallelepiped
_exptl_crystal_F_000 680
_exptl_crystal_size_max 0.35
_exptl_crystal_size_mid 0.10
_exptl_crystal_size_min 0.10
_refine_diff_density_max 0.320
_refine_diff_density_min -0.329
_refine_diff_density_rms 0.062
_refine_ls_extinction_method none
_refine_ls_goodness_of_fit_ref 1.059
_refine_ls_hydrogen_treatment mixed
_refine_ls_matrix_type full
_refine_ls_number_parameters 371
_refine_ls_number_reflns 6815
_refine_ls_number_restraints 0
_refine_ls_restrained_S_all 1.059
_refine_ls_R_factor_all 0.0569
_refine_ls_R_factor_gt 0.0397
_refine_ls_shift/su_max 0.000
_refine_ls_shift/su_mean 0.000
_refine_ls_structure_factor_coef Fsqd
_refine_ls_weighting_details 'calc w=1/[\s^2^(Fo^2^)+(0.0362P)^2^+1.1705P] where P=(Fo^2^+2Fc^2^)/3'
_refine_ls_weighting_scheme calc
_refine_ls_wR_factor_gt 0.0911
_refine_ls_wR_factor_ref 0.0993
_reflns_number_gt 5482
_reflns_number_total 6815
_reflns_threshold_expression >2sigma(I)
_cod_data_source_file b207685c.txt
_cod_data_source_block 1
_cod_original_sg_symbol_H-M P-1
_cod_database_code 7012131

loop_
_symmetry_equiv_pos_as_xyz
'x, y, z'
'-x, -y, -z'

loop_
_atom_site_label
_atom_site_type_symbol
_atom_site_fract_x
_atom_site_fract_y
_atom_site_fract_z
_atom_site_U_iso_or_equiv
_atom_site_adp_type
_atom_site_occupancy
_atom_site_symmetry_multiplicity
_atom_site_calc_flag
_atom_site_refinement_flags
_atom_site_disorder_assembly
_atom_site_disorder_group
Ti1 Ti 0.50578(4) 0.35933(4) 0.30891(3) 0.01610(10) Uani 1 1 d . . .
Ti2 Ti 0.73427(4) 0.32364(4) 0.17430(3) 0.01603(10) Uani 1 1 d . . .
F4 F 0.70966(11) 0.27278(11) 0.32909(9) 0.0189(2) Uani 1 1 d . . .
F6 F 0.51629(12) 0.46928(12) 0.36552(9) 0.0233(3) Uani 1 1 d . . .
F1 F 0.66193(12) 0.38520(13) 0.03204(9) 0.0228(3) Uani 1 1 d . . .
F5 F 0.57800(11) 0.48584(11) 0.17724(9) 0.0187(2) Uani 1 1 d . . .
F7 F 0.34540(12) 0.49361(12) 0.21608(9) 0.0229(3) Uani 1 1 d . . .
F3 F 0.55698(12) 0.29100(12) 0.19854(9) 0.0199(3) Uani 1 1 d . . .
F2 F 0.80846(12) 0.14610(12) 0.20050(10) 0.0245(3) Uani 1 1 d . . .
O1 O 0.33404(18) 0.76412(16) 0.09595(12) 0.0317(4) Uani 1 1 d . . .
C40 C 0.8914(2) 0.3980(2) 0.07258(18) 0.0262(5) Uani 1 1 d . . .
C50 C 0.8242(2) 0.4841(2) 0.12189(18) 0.0252(5) Uani 1 1 d . . .
C52 C 0.4236(2) 0.1942(2) 0.35913(17) 0.0236(5) Uani 1 1 d . . .
C32 C 0.4082(2) 0.3009(2) 0.46635(17) 0.0224(5) Uani 1 1 d . . .
C10 C 0.8612(2) 0.4090(2) 0.23278(18) 0.0233(5) Uani 1 1 d . . .
C12 C 0.5530(2) 0.1358(2) 0.41956(17) 0.0237(5) Uani 1 1 d . . .
C20 C 0.9483(2) 0.2757(2) 0.25148(18) 0.0248(5) Uani 1 1 d . . .
C22 C 0.5434(2) 0.2039(2) 0.48490(16) 0.0230(5) Uani 1 1 d . . .
C53 C 0.3882(3) 0.1518(3) 0.2803(2) 0.0382(6) Uani 1 1 d . . .
H53A H 0.4581 0.1402 0.2345 0.057 Uiso 1 1 calc R . .
H53B H 0.3007 0.2201 0.2369 0.057 Uiso 1 1 calc R . .
H53C H 0.3828 0.0673 0.3180 0.057 Uiso 1 1 calc R . .
O2 O 0.9120(2) 0.7784(2) 0.18218(19) 0.0588(6) Uani 1 1 d . . .
C7 C 0.4191(3) 0.8926(3) 0.1350(2) 0.0339(6) Uani 1 1 d . . .
H7A H 0.5191 0.8512 0.1489 0.041 Uiso 1 1 calc R . .
H7B H 0.3826 0.9605 0.1643 0.041 Uiso 1 1 calc R . .
C6 C 0.3670(3) 0.7881(2) 0.18289(19) 0.0327(6) Uani 1 1 d . . .
H6A H 0.4373 0.7053 0.2377 0.039 Uiso 1 1 calc R . .
H6B H 0.2858 0.8212 0.2155 0.039 Uiso 1 1 calc R . .
C5 C 0.2786(3) 0.8918(2) 0.00744(19) 0.0341(6) Uani 1 1 d . . .
H5A H 0.1837 0.9461 0.0116 0.041 Uiso 1 1 calc R . .
H5B H 0.2817 0.8818 -0.0601 0.041 Uiso 1 1 calc R . .
C30 C 0.9679(2) 0.2698(2) 0.15239(19) 0.0266(5) Uani 1 1 d . . .
C42 C 0.3341(2) 0.2953(2) 0.38880(17) 0.0238(5) Uani 1 1 d . . .
C43 C 0.1863(2) 0.3801(3) 0.3475(2) 0.0347(6) Uani 1 1 d . . .
H43A H 0.1339 0.3506 0.4017 0.052 Uiso 1 1 calc R . .
H43B H 0.1640 0.3718 0.2838 0.052 Uiso 1 1 calc R . .
H43C H 0.1644 0.4733 0.3301 0.052 Uiso 1 1 calc R . .
C13 C 0.6757(3) 0.0235(2) 0.4137(2) 0.0344(6) Uani 1 1 d . . .
H13A H 0.6661 -0.0593 0.4474 0.052 Uiso 1 1 calc R . .
H13B H 0.7558 0.0144 0.4505 0.052 Uiso 1 1 calc R . .
H13C H 0.6855 0.0417 0.3394 0.052 Uiso 1 1 calc R . .
C21 C 1.0105(3) 0.1602(3) 0.3573(2) 0.0457(7) Uani 1 1 d . . .
H21A H 1.0013 0.0835 0.3573 0.069 Uiso 1 1 calc R . .
H21B H 0.9643 0.1845 0.4126 0.069 Uiso 1 1 calc R . .
H21C H 1.1066 0.1373 0.3710 0.069 Uiso 1 1 calc R . .
C51 C 0.7340(3) 0.6308(3) 0.0669(3) 0.0491(8) Uani 1 1 d . . .
H51A H 0.7885 0.6799 0.0546 0.074 Uiso 1 1 calc R . .
H51B H 0.6667 0.6576 0.1114 0.074 Uiso 1 1 calc R . .
H51C H 0.6880 0.6506 -0.0010 0.074 Uiso 1 1 calc R . .
C33 C 0.3530(3) 0.3921(3) 0.5213(2) 0.0363(6) Uani 1 1 d . . .
H33A H 0.3426 0.3420 0.5935 0.055 Uiso 1 1 calc R . .
H33B H 0.2647 0.4645 0.4823 0.055 Uiso 1 1 calc R . .
H33C H 0.4154 0.4295 0.5241 0.055 Uiso 1 1 calc R . .
C41 C 0.8851(3) 0.4393(4) -0.0443(2) 0.0500(8) Uani 1 1 d . . .
H41A H 0.9435 0.4836 -0.0707 0.075 Uiso 1 1 calc R . .
H41B H 0.7917 0.5008 -0.0793 0.075 Uiso 1 1 calc R . .
H41C H 0.9159 0.3604 -0.0595 0.075 Uiso 1 1 calc R . .
C23 C 0.6562(3) 0.1813(3) 0.55830(18) 0.0350(6) Uani 1 1 d . . .
H23A H 0.6410 0.2660 0.5597 0.053 Uiso 1 1 calc R . .
H23B H 0.7424 0.1450 0.5334 0.053 Uiso 1 1 calc R . .
H23C H 0.6591 0.1182 0.6298 0.053 Uiso 1 1 calc R . .
C11 C 0.8168(3) 0.4634(3) 0.3145(2) 0.0421(7) Uani 1 1 d . . .
H11A H 0.8627 0.5174 0.3136 0.063 Uiso 1 1 calc R . .
H11B H 0.8400 0.3896 0.3846 0.063 Uiso 1 1 calc R . .
H11C H 0.7188 0.5187 0.2987 0.063 Uiso 1 1 calc R . .
C8 C 0.3676(3) 0.9546(3) 0.0161(2) 0.0389(6) Uani 1 1 d . . .
H8A H 0.3153 1.0526 -0.0110 0.047 Uiso 1 1 calc R . .
H8B H 0.4438 0.9338 -0.0241 0.047 Uiso 1 1 calc R . .
C1 C 0.9275(3) 0.7448(3) 0.3582(3) 0.0600(9) Uani 1 1 d . . .
H1A H 0.9584 0.6473 0.3944 0.072 Uiso 1 1 calc R . .
H1B H 0.8867 0.7859 0.4075 0.072 Uiso 1 1 calc R . .
C3 C 1.0293(3) 0.7926(3) 0.2016(3) 0.0525(8) Uani 1 1 d . . .
H3A H 1.0207 0.8809 0.1514 0.063 Uiso 1 1 calc R . .
H3B H 1.1104 0.7231 0.1918 0.063 Uiso 1 1 calc R . .
C31 C 1.0570(3) 0.1481(3) 0.1351(3) 0.0499(8) Uani 1 1 d . . .
H31A H 1.0252 0.1581 0.0658 0.075 Uiso 1 1 calc R . .
H31B H 1.0537 0.0695 0.1907 0.075 Uiso 1 1 calc R . .
H31C H 1.1502 0.1372 0.1374 0.075 Uiso 1 1 calc R . .
Li Li 0.4025(4) 0.5895(4) 0.0963(3) 0.0214(7) Uani 1 1 d . . .
C4 C 0.8305(3) 0.8056(3) 0.2577(3) 0.0552(8) Uani 1 1 d . . .
H4A H 0.7671 0.7651 0.2681 0.066 Uiso 1 1 calc R . .
H4B H 0.7778 0.9028 0.2351 0.066 Uiso 1 1 calc R . .
C2 C 1.0433(4) 0.7790(4) 0.3144(3) 0.0639(9) Uani 1 1 d . . .
H2A H 1.0324 0.8633 0.3159 0.077 Uiso 1 1 calc R . .
H2B H 1.1323 0.7069 0.3552 0.077 Uiso 1 1 calc R . .

loop_
_atom_site_aniso_label
_atom_site_aniso_U_11
_atom_site_aniso_U_22
_atom_site_aniso_U_33
_atom_site_aniso_U_23
_atom_site_aniso_U_13
_atom_site_aniso_U_12
Ti1 0.01778(18) 0.01603(19) 0.01368(18) -0.00454(14) 0.00171(14) -0.00818(15)
Ti2 0.01618(17) 0.01735(19) 0.01474(18) -0.00658(14) 0.00127(13) -0.00755(15)
F4 0.0189(6) 0.0195(6) 0.0152(6) -0.0053(5) -0.0002(5) -0.0072(5)
F6 0.0297(7) 0.0237(7) 0.0225(6) -0.0121(5) 0.0072(5) -0.0150(6)
F1 0.0226(6) 0.0324(7) 0.0166(6) -0.0096(5) 0.0020(5) -0.0152(5)
F5 0.0162(5) 0.0183(6) 0.0193(6) -0.0063(5) 0.0019(5) -0.0068(5)
F7 0.0182(6) 0.0237(7) 0.0193(6) -0.0019(5) 0.0017(5) -0.0089(5)
F3 0.0238(6) 0.0244(6) 0.0165(6) -0.0088(5) 0.0039(5) -0.0147(5)
F2 0.0263(6) 0.0202(6) 0.0282(7) -0.0112(5) 0.0050(5) -0.0104(5)
O1 0.0498(10) 0.0192(8) 0.0222(8) -0.0057(7) -0.0042(7) -0.0138(8)
C40 0.0218(10) 0.0409(14) 0.0238(11) -0.0140(10) 0.0057(9) -0.0206(10)
C50 0.0171(10) 0.0228(12) 0.0334(12) -0.0061(10) 0.0029(9) -0.0117(9)
C52 0.0351(12) 0.0244(12) 0.0178(10) -0.0064(9) 0.0072(9) -0.0213(10)
C32 0.0301(11) 0.0225(11) 0.0192(10) -0.0084(9) 0.0100(9) -0.0163(10)
C10 0.0208(10) 0.0311(12) 0.0299(12) -0.0189(10) 0.0072(9) -0.0166(9)
C12 0.0317(12) 0.0182(11) 0.0180(10) -0.0026(8) 0.0078(9) -0.0130(9)
C20 0.0165(10) 0.0265(12) 0.0281(12) -0.0086(10) -0.0021(9) -0.0086(9)
C22 0.0301(11) 0.0246(11) 0.0129(10) -0.0031(8) 0.0033(8) -0.0150(10)
C53 0.0600(17) 0.0460(16) 0.0316(13) -0.0206(12) 0.0148(12) -0.0402(15)
O2 0.0556(13) 0.0745(16) 0.0671(15) -0.0436(13) 0.0157(12) -0.0343(12)
C7 0.0327(13) 0.0330(14) 0.0385(14) -0.0170(11) 0.0030(11) -0.0146(11)
C6 0.0468(15) 0.0299(13) 0.0238(12) -0.0132(10) 0.0001(11) -0.0167(12)
C5 0.0467(15) 0.0222(12) 0.0270(12) -0.0046(10) -0.0062(11) -0.0137(11)
C30 0.0192(10) 0.0298(13) 0.0386(13) -0.0207(11) 0.0076(9) -0.0119(9)
C42 0.0275(11) 0.0236(11) 0.0212(11) -0.0052(9) 0.0064(9) -0.0161(10)
C43 0.0270(12) 0.0384(15) 0.0343(14) -0.0062(11) 0.0063(10) -0.0191(11)
C13 0.0417(14) 0.0178(11) 0.0318(13) -0.0052(10) 0.0110(11) -0.0078(11)
C21 0.0297(13) 0.0456(17) 0.0402(15) 0.0038(13) -0.0120(11) -0.0162(13)
C51 0.0313(14) 0.0235(13) 0.073(2) -0.0014(13) 0.0068(14) -0.0121(11)
C33 0.0467(15) 0.0411(15) 0.0348(14) -0.0232(12) 0.0220(12) -0.0257(13)
C41 0.0464(16) 0.094(3) 0.0273(14) -0.0236(15) 0.0138(12) -0.0482(18)
C23 0.0411(14) 0.0411(15) 0.0186(11) -0.0040(10) -0.0022(10) -0.0216(12)
C11 0.0386(14) 0.065(2) 0.0564(18) -0.0473(16) 0.0209(13) -0.0335(14)
C8 0.0515(16) 0.0338(14) 0.0344(14) -0.0100(12) 0.0049(12) -0.0251(13)
C1 0.070(2) 0.0384(17) 0.0467(18) -0.0121(14) 0.0188(16) -0.0074(16)
C3 0.0488(17) 0.059(2) 0.062(2) -0.0285(17) 0.0112(15) -0.0313(16)
C31 0.0331(14) 0.0470(17) 0.088(2) -0.0466(18) 0.0251(15) -0.0182(13)
Li 0.0232(17) 0.0220(19) 0.0184(17) -0.0070(15) 0.0015(14) -0.0106(15)
C4 0.0525(18) 0.0481(19) 0.060(2) -0.0196(16) 0.0138(16) -0.0203(16)
C2 0.083(3) 0.060(2) 0.056(2) -0.0192(17) 0.0024(18) -0.043(2)

loop_
_atom_type_symbol
_atom_type_description
_atom_type_scat_dispersion_real
_atom_type_scat_dispersion_imag
_atom_type_scat_source
C C 0.0033 0.0016 'International Tables Vol C Tables 4.2.6.8 and 6.1.1.4'
H H 0.0000 0.0000 'International Tables Vol C Tables 4.2.6.8 and 6.1.1.4'
F F 0.0171 0.0103 'International Tables Vol C Tables 4.2.6.8 and 6.1.1.4'
Li Li -0.0003 0.0001 'International Tables Vol C Tables 4.2.6.8 and 6.1.1.4'
O O 0.0106 0.0060 'International Tables Vol C Tables 4.2.6.8 and 6.1.1.4'
Ti Ti 0.2776 0.4457 'International Tables Vol C Tables 4.2.6.8 and 6.1.1.4'

loop_
_geom_angle_atom_site_label_1
_geom_angle_atom_site_label_2
_geom_angle_atom_site_label_3
_geom_angle
_geom_angle_site_symmetry_1
_geom_angle_site_symmetry_3
_geom_angle_publ_flag
F6 Ti1 F7 92.91(6) . . ?
F6 Ti1 F3 146.40(5) . . ?
F7 Ti1 F3 87.92(5) . . ?
F6 Ti1 F4 87.37(5) . . ?
F7 Ti1 F4 145.88(5) . . ?
F3 Ti1 F4 73.91(5) . . ?
F6 Ti1 F5 79.37(5) . . ?
F7 Ti1 F5 76.38(5) . . ?
F3 Ti1 F5 68.18(5) . . ?
F4 Ti1 F5 70.15(4) . . ?
F6 Ti1 C22 85.96(7) . . ?
F7 Ti1 C22 131.69(7) . . ?
F3 Ti1 C22 117.87(7) . . ?
F4 Ti1 C22 82.39(6) . . ?
F5 Ti1 C22 149.24(6) . . ?
F6 Ti1 C12 120.58(7) . . ?
F7 Ti1 C12 127.75(7) . . ?
F3 Ti1 C12 83.79(6) . . ?
F4 Ti1 C12 79.57(6) . . ?
F5 Ti1 C12 143.10(6) . . ?
C22 Ti1 C12 35.14(8) . . ?
F6 Ti1 C32 77.99(6) . . ?
F7 Ti1 C32 97.90(7) . . ?
F3 Ti1 C32 135.18(6) . . ?
F4 Ti1 C32 115.43(6) . . ?
F5 Ti1 C32 156.32(6) . . ?
C22 Ti1 C32 34.70(8) . . ?
C12 Ti1 C32 57.66(7) . . ?
F6 Ti1 C52 135.25(7) . . ?
F7 Ti1 C52 93.17(7) . . ?
F3 Ti1 C52 78.13(6) . . ?
F4 Ti1 C52 110.39(7) . . ?
F5 Ti1 C52 144.86(6) . . ?
C22 Ti1 C52 57.91(8) . . ?
C12 Ti1 C52 34.65(8) . . ?
C32 Ti1 C52 57.26(7) . . ?
F6 Ti1 C42 105.61(7) . . ?
F7 Ti1 C42 76.70(6) . . ?
F3 Ti1 C42 107.25(7) . . ?
F4 Ti1 C42 135.87(6) . . ?
F5 Ti1 C42 152.83(6) . . ?
C22 Ti1 C42 57.48(7) . . ?
C12 Ti1 C42 57.31(8) . . ?
C32 Ti1 C42 34.25(7) . . ?
C52 Ti1 C42 34.27(8) . . ?
F6 Ti1 Li 89.43(8) . . ?
F7 Ti1 Li 37.44(8) . . ?
F3 Ti1 Li 71.20(8) . . ?
F4 Ti1 Li 108.50(8) . . ?
F5 Ti1 Li 39.33(7) . . ?
C22 Ti1 Li 167.99(9) . . ?
C12 Ti1 Li 149.64(9) . . ?
C32 Ti1 Li 133.36(9) . . ?
C52 Ti1 Li 120.18(9) . . ?
C42 Ti1 Li 113.51(9) . . ?
F6 Ti1 Ti2 104.56(4) . . ?
F7 Ti1 Ti2 106.90(4) . . ?
F3 Ti1 Ti2 43.97(3) . . ?
F4 Ti1 Ti2 40.97(3) . . ?
F5 Ti1 Ti2 41.08(3) . . ?
C22 Ti1 Ti2 120.13(6) . . ?
C12 Ti1 Ti2 102.03(5) . . ?
C32 Ti1 Ti2 154.82(6) . . ?
C52 Ti1 Ti2 115.80(6) . . ?
C42 Ti1 Ti2 149.38(6) . . ?
Li Ti1 Ti2 71.78(7) . . ?
F2 Ti2 F1 94.92(6) . . ?
F2 Ti2 F5 149.27(5) . . ?
F1 Ti2 F5 87.39(5) . . ?
F2 Ti2 F4 88.76(5) . . ?
F1 Ti2 F4 149.59(5) . . ?
F5 Ti2 F4 74.77(5) . . ?
F2 Ti2 F3 80.39(5) . . ?
F1 Ti2 F3 80.74(5) . . ?
F5 Ti2 F3 69.72(5) . . ?
F4 Ti2 F3 70.12(5) . . ?
F2 Ti2 C20 85.87(7) . . ?
F1 Ti2 C20 131.13(7) . . ?
F5 Ti2 C20 115.32(7) . . ?
F4 Ti2 C20 79.21(6) . . ?
F3 Ti2 C20 146.48(7) . . ?
F2 Ti2 C10 120.32(7) . . ?
F1 Ti2 C10 124.51(7) . . ?
F5 Ti2 C10 81.91(6) . . ?
F4 Ti2 C10 77.79(6) . . ?
F3 Ti2 C10 141.48(6) . . ?
C20 Ti2 C10 34.68(8) . . ?
F2 Ti2 C50 132.86(7) . . ?
F1 Ti2 C50 90.10(7) . . ?
F5 Ti2 C50 77.66(6) . . ?
F4 Ti2 C50 109.29(7) . . ?
F3 Ti2 C50 146.39(6) . . ?
C20 Ti2 C50 57.27(8) . . ?
C10 Ti2 C50 34.42(8) . . ?
F2 Ti2 C30 76.48(7) . . ?
F1 Ti2 C30 98.47(7) . . ?
F5 Ti2 C30 133.57(7) . . ?
F4 Ti2 C30 111.71(7) . . ?
F3 Ti2 C30 156.71(7) . . ?
C20 Ti2 C30 34.29(8) . . ?
C10 Ti2 C30 56.86(7) . . ?
C50 Ti2 C30 56.45(8) . . ?
F2 Ti2 C40 102.91(7) . . ?
F1 Ti2 C40 75.76(6) . . ?
F5 Ti2 C40 107.33(7) . . ?
F4 Ti2 C40 132.74(6) . . ?
F3 Ti2 C40 156.45(6) . . ?
C20 Ti2 C40 56.72(8) . . ?
C10 Ti2 C40 56.62(7) . . ?
C50 Ti2 C40 33.84(8) . . ?
C30 Ti2 C40 33.68(8) . . ?
F2 Ti2 Ti1 104.20(4) . . ?
F1 Ti2 Ti1 109.82(4) . . ?
F5 Ti2 Ti1 47.15(3) . . ?
F4 Ti2 Ti1 40.56(3) . . ?
F3 Ti2 Ti1 39.81(3) . . ?
C20 Ti2 Ti1 117.31(6) . . ?
C10 Ti2 Ti1 101.68(5) . . ?
C50 Ti2 Ti1 117.94(6) . . ?
C30 Ti2 Ti1 151.44(6) . . ?
C40 Ti2 Ti1 151.64(6) . . ?
Ti1 F4 Ti2 98.47(5) . . ?
Li F1 Ti2 168.58(14) 2_665 . ?
Li F5 Ti2 130.38(12) . . ?
Li F5 Ti1 91.89(12) . . ?
Ti2 F5 Ti1 91.77(5) . . ?
Li F7 Ti1 105.12(12) . . ?
Ti1 F3 Ti2 96.23(5) . . ?
C5 O1 C6 105.19(18) . . ?
C5 O1 Li 128.79(18) . . ?
C6 O1 Li 123.72(18) . . ?
C30 C40 C50 108.0(2) . . ?
C30 C40 C41 126.8(2) . . ?
C50 C40 C41 125.1(2) . . ?
C30 C40 Ti2 72.24(12) . . ?
C50 C40 Ti2 71.69(12) . . ?
C41 C40 Ti2 123.53(15) . . ?
C40 C50 C10 108.0(2) . . ?
C40 C50 C51 126.2(2) . . ?
C10 C50 C51 125.7(2) . . ?
C40 C50 Ti2 74.47(13) . . ?
C10 C50 Ti2 71.79(12) . . ?
C51 C50 Ti2 121.48(15) . . ?
C42 C52 C12 108.09(19) . . ?
C42 C52 C53 126.5(2) . . ?
C12 C52 C53 125.4(2) . . ?
C42 C52 Ti1 73.71(12) . . ?
C12 C52 Ti1 71.83(12) . . ?
C53 C52 Ti1 121.84(15) . . ?
C22 C32 C42 108.26(19) . . ?
C22 C32 C33 125.5(2) . . ?
C42 C32 C33 126.2(2) . . ?
C22 C32 Ti1 71.13(12) . . ?
C42 C32 Ti1 73.90(12) . . ?
C33 C32 Ti1 121.67(15) . . ?
C20 C10 C50 107.81(19) . . ?
C20 C10 C11 126.8(2) . . ?
C50 C10 C11 125.4(2) . . ?
C20 C10 Ti2 72.15(12) . . ?
C50 C10 Ti2 73.79(12) . . ?
C11 C10 Ti2 120.65(15) . . ?
C52 C12 C22 107.67(19) . . ?
C52 C12 C13 125.2(2) . . ?
C22 C12 C13 127.2(2) . . ?
C52 C12 Ti1 73.52(12) . . ?
C22 C12 Ti1 71.58(12) . . ?
C13 C12 Ti1 120.34(15) . . ?
C30 C20 C10 107.9(2) . . ?
C30 C20 C21 125.5(2) . . ?
C10 C20 C21 126.6(2) . . ?
C30 C20 Ti2 74.85(12) . . ?
C10 C20 Ti2 73.17(12) . . ?
C21 C20 Ti2 118.28(16) . . ?
C32 C22 C12 107.94(19) . . ?
C32 C22 C23 125.2(2) . . ?
C12 C22 C23 126.9(2) . . ?
C32 C22 Ti1 74.17(12) . . ?
C12 C22 Ti1 73.28(12) . . ?
C23 C22 Ti1 117.01(15) . . ?
C52 C53 H53A 109.5 . . ?
C52 C53 H53B 109.5 . . ?
H53A C53 H53B 109.5 . . ?
C52 C53 H53C 109.5 . . ?
H53A C53 H53C 109.5 . . ?
H53B C53 H53C 109.5 . . ?
C4 O2 C3 106.3(2) . . ?
C6 C7 C8 104.1(2) . . ?
C6 C7 H7A 110.9 . . ?
C8 C7 H7A 110.9 . . ?
C6 C7 H7B 110.9 . . ?
C8 C7 H7B 110.9 . . ?
H7A C7 H7B 108.9 . . ?
O1 C6 C7 105.43(19) . . ?
O1 C6 H6A 110.7 . . ?
C7 C6 H6A 110.7 . . ?
O1 C6 H6B 110.7 . . ?
C7 C6 H6B 110.7 . . ?
H6A C6 H6B 108.8 . . ?
O1 C5 C8 104.51(19) . . ?
O1 C5 H5A 110.9 . . ?
C8 C5 H5A 110.9 . . ?
O1 C5 H5B 110.9 . . ?
C8 C5 H5B 110.9 . . ?
H5A C5 H5B 108.9 . . ?
C40 C30 C20 108.3(2) . . ?
C40 C30 C31 125.9(2) . . ?
C20 C30 C31 125.8(2) . . ?
C40 C30 Ti2 74.08(12) . . ?
C20 C30 Ti2 70.86(12) . . ?
C31 C30 Ti2 121.71(16) . . ?
C32 C42 C52 108.02(19) . . ?
C32 C42 C43 125.6(2) . . ?
C52 C42 C43 126.4(2) . . ?
C32 C42 Ti1 71.84(12) . . ?
C52 C42 Ti1 72.02(12) . . ?
C43 C42 Ti1 122.76(15) . . ?
C42 C43 H43A 109.5 . . ?
C42 C43 H43B 109.5 . . ?
H43A C43 H43B 109.5 . . ?
C42 C43 H43C 109.5 . . ?
H43A C43 H43C 109.5 . . ?
H43B C43 H43C 109.5 . . ?
C12 C13 H13A 109.5 . . ?
C12 C13 H13B 109.5 . . ?
H13A C13 H13B 109.5 . . ?
C12 C13 H13C 109.5 . . ?
H13A C13 H13C 109.5 . . ?
H13B C13 H13C 109.5 . . ?
C20 C21 H21A 109.5 . . ?
C20 C21 H21B 109.5 . . ?
H21A C21 H21B 109.5 . . ?
C20 C21 H21C 109.5 . . ?
H21A C21 H21C 109.5 . . ?
H21B C21 H21C 109.5 . . ?
C50 C51 H51A 109.5 . . ?
C50 C51 H51B 109.5 . . ?
H51A C51 H51B 109.5 . . ?
C50 C51 H51C 109.5 . . ?
H51A C51 H51C 109.5 . . ?
H51B C51 H51C 109.5 . . ?
C32 C33 H33A 109.5 . . ?
C32 C33 H33B 109.5 . . ?
H33A C33 H33B 109.5 . . ?
C32 C33 H33C 109.5 . . ?
H33A C33 H33C 109.5 . . ?
H33B C33 H33C 109.5 . . ?
C40 C41 H41A 109.5 . . ?
C40 C41 H41B 109.5 . . ?
H41A C41 H41B 109.5 . . ?
C40 C41 H41C 109.5 . . ?
H41A C41 H41C 109.5 . . ?
H41B C41 H41C 109.5 . . ?
C22 C23 H23A 109.5 . . ?
C22 C23 H23B 109.5 . . ?
H23A C23 H23B 109.5 . . ?
C22 C23 H23C 109.5 . . ?
H23A C23 H23C 109.5 . . ?
H23B C23 H23C 109.5 . . ?
C10 C11 H11A 109.5 . . ?
C10 C11 H11B 109.5 . . ?
H11A C11 H11B 109.5 . . ?
C10 C11 H11C 109.5 . . ?
H11A C11 H11C 109.5 . . ?
H11B C11 H11C 109.5 . . ?
C5 C8 C7 104.3(2) . . ?
C5 C8 H8A 110.9 . . ?
C7 C8 H8A 110.9 . . ?
C5 C8 H8B 110.9 . . ?
C7 C8 H8B 110.9 . . ?
H8A C8 H8B 108.9 . . ?
C4 C1 C2 101.0(3) . . ?
C4 C1 H1A 111.6 . . ?
C2 C1 H1A 111.6 . . ?
C4 C1 H1B 111.6 . . ?
C2 C1 H1B 111.6 . . ?
H1A C1 H1B 109.4 . . ?
O2 C3 C2 108.4(3) . . ?
O2 C3 H3A 110.0 . . ?
C2 C3 H3A 110.0 . . ?
O2 C3 H3B 110.0 . . ?
C2 C3 H3B 110.0 . . ?
H3A C3 H3B 108.4 . . ?
C30 C31 H31A 109.5 . . ?
C30 C31 H31B 109.5 . . ?
H31A C31 H31B 109.5 . . ?
C30 C31 H31C 109.5 . . ?
H31A C31 H31C 109.5 . . ?
H31B C31 H31C 109.5 . . ?
F1 Li F7 118.1(2) 2_665 . ?
F1 Li F5 131.8(2) 2_665 . ?
F7 Li F5 85.77(15) . . ?
F1 Li O1 106.14(18) 2_665 . ?
F7 Li O1 103.63(18) . . ?
F5 Li O1 107.66(18) . . ?
F1 Li Ti1 134.66(18) 2_665 . ?
F7 Li Ti1 37.44(8) . . ?
F5 Li Ti1 48.78(9) . . ?
O1 Li Ti1 116.01(15) . . ?
O2 C4 C1 105.3(3) . . ?
O2 C4 H4A 110.7 . . ?
C1 C4 H4A 110.7 . . ?
O2 C4 H4B 110.7 . . ?
C1 C4 H4B 110.7 . . ?
H4A C4 H4B 108.8 . . ?
C3 C2 C1 102.9(3) . . ?
C3 C2 H2A 111.2 . . ?
C1 C2 H2A 111.2 . . ?
C3 C2 H2B 111.2 . . ?
C1 C2 H2B 111.2 . . ?
H2A C2 H2B 109.1 . . ?

loop_
_geom_bond_atom_site_label_1
_geom_bond_atom_site_label_2
_geom_bond_distance
_geom_bond_site_symmetry_2
_geom_bond_publ_flag
Ti1 F6 1.8388(12) . ?
Ti1 F7 1.8831(12) . ?
Ti1 F3 1.9757(12) . ?
Ti1 F4 2.0168(12) . ?
Ti1 F5 2.2503(12) . ?
Ti1 C22 2.348(2) . ?
Ti1 C12 2.370(2) . ?
Ti1 C32 2.388(2) . ?
Ti1 C52 2.392(2) . ?
Ti1 C42 2.414(2) . ?
Ti1 Li 2.990(4) . ?
Ti1 Ti2 3.0679(5) . ?
Ti2 F2 1.8403(13) . ?
Ti2 F1 1.8853(12) . ?
Ti2 F5 2.0168(12) . ?
Ti2 F4 2.0338(12) . ?
Ti2 F3 2.1425(12) . ?
Ti2 C20 2.365(2) . ?
Ti2 C10 2.378(2) . ?
Ti2 C50 2.404(2) . ?
Ti2 C30 2.416(2) . ?
Ti2 C40 2.440(2) . ?
F1 Li 1.804(4) 2_665 ?
F5 Li 1.896(4) . ?
F7 Li 1.883(4) . ?
O1 C5 1.434(3) . ?
O1 C6 1.439(3) . ?
O1 Li 1.931(4) . ?
C40 C30 1.407(3) . ?
C40 C50 1.410(3) . ?
C40 C41 1.494(3) . ?
C50 C10 1.415(3) . ?
C50 C51 1.501(3) . ?
C52 C42 1.416(3) . ?
C52 C12 1.418(3) . ?
C52 C53 1.504(3) . ?
C32 C22 1.413(3) . ?
C32 C42 1.414(3) . ?
C32 C33 1.499(3) . ?
C10 C20 1.414(3) . ?
C10 C11 1.497(3) . ?
C12 C22 1.425(3) . ?
C12 C13 1.493(3) . ?
C20 C30 1.410(3) . ?
C20 C21 1.499(3) . ?
C22 C23 1.499(3) . ?
C53 H53A 0.9800 . ?
C53 H53B 0.9800 . ?
C53 H53C 0.9800 . ?
O2 C4 1.405(4) . ?
O2 C3 1.422(4) . ?
C7 C6 1.520(4) . ?
C7 C8 1.533(3) . ?
C7 H7A 0.9900 . ?
C7 H7B 0.9900 . ?
C6 H6A 0.9900 . ?
C6 H6B 0.9900 . ?
C5 C8 1.507(4) . ?
C5 H5A 0.9900 . ?
C5 H5B 0.9900 . ?
C30 C31 1.503(3) . ?
C42 C43 1.497(3) . ?
C43 H43A 0.9800 . ?
C43 H43B 0.9800 . ?
C43 H43C 0.9800 . ?
C13 H13A 0.9800 . ?
C13 H13B 0.9800 . ?
C13 H13C 0.9800 . ?
C21 H21A 0.9800 . ?
C21 H21B 0.9800 . ?
C21 H21C 0.9800 . ?
C51 H51A 0.9800 . ?
C51 H51B 0.9800 . ?
C51 H51C 0.9800 . ?
C33 H33A 0.9800 . ?
C33 H33B 0.9800 . ?
C33 H33C 0.9800 . ?
C41 H41A 0.9800 . ?
C41 H41B 0.9800 . ?
C41 H41C 0.9800 . ?
C23 H23A 0.9800 . ?
C23 H23B 0.9800 . ?
C23 H23C 0.9800 . ?
C11 H11A 0.9800 . ?
C11 H11B 0.9800 . ?
C11 H11C 0.9800 . ?
C8 H8A 0.9900 . ?
C8 H8B 0.9900 . ?
C1 C4 1.507(5) . ?
C1 C2 1.538(5) . ?
C1 H1A 0.9900 . ?
C1 H1B 0.9900 . ?
C3 C2 1.516(4) . ?
C3 H3A 0.9900 . ?
C3 H3B 0.9900 . ?
C31 H31A 0.9800 . ?
C31 H31B 0.9800 . ?
C31 H31C 0.9800 . ?
Li F1 1.804(4) 2_665 ?
C4 H4A 0.9900 . ?
C4 H4B 0.9900 . ?
C2 H2A 0.9900 . ?
C2 H2B 0.9900 . ?
